data_7119239
loop_
_publ_author_name
'Colebatch, Annie L.'
'Han, Yong-Shen'
'Hill, Anthony F.'
'Sharma, Manab'
'Shang, Rong'
'Ward, Jas S.'

_publ_section_title
;
 Rearrangement of bis(alkylidynyl)phosphines to phospha-acyls.
;
_journal_issue 11
_journal_name_full 'Chemical communications (Cambridge, England)'
_journal_page_first 1832
_journal_page_last 1835
_journal_paper_doi 10.1039/c6cc09764b
_journal_volume 53
_journal_year 2017
_chemical_compound_source 'Research School of Chemistry'
_chemical_formula_moiety 'C36 H44 B2 Cl1 N12 O4 P1 W2, 2(C1 H2 Cl2)'
_chemical_formula_sum 'C38 H48 B2 Cl5 N12 O4 P W2'
_chemical_formula_weight 1334.44
_chemical_properties_physical 'Air-sensitive, Moisture-sensitive'
_space_group_IT_number 14
_symmetry_cell_setting monoclinic
_symmetry_space_group_name_Hall '-P 2ybc'
_symmetry_space_group_name_H-M 'P 1 21/c 1'
_atom_sites_solution_hydrogens difmap
_atom_sites_solution_primary direct
_audit_update_record
;
2015-09-10 deposited with the CCDC.
2016-12-22 downloaded from the CCDC.
;
_cell_angle_alpha 90
_cell_angle_beta 114.4551(14)
_cell_angle_gamma 90
_cell_formula_units_Z 4
_cell_length_a 22.1833(6)
_cell_length_b 10.5501(3)
_cell_length_c 23.1940(4)
_cell_measurement_reflns_used 9219
_cell_measurement_temperature 200
_cell_measurement_theta_max 25
_cell_measurement_theta_min 2.55
_cell_volume 4941.2(2)
_computing_cell_refinement 'DENZO/SCALEPACK (Otwinowski & Minor, 1997)'
_computing_data_collection 'COLLECT (Nonius, 2001).'
_computing_data_reduction 'DENZO/SCALEPACK (Otwinowski & Minor, 1997)'
_computing_molecular_graphics 'Ortep-3 for windows (Farrugia, 1997)'
_computing_publication_material 'CRYSTALS (Betteridge et al., 2003)'
_computing_structure_refinement 'CRYSTALS (Betteridge et al., 2003)'
_computing_structure_solution 'SIR92 (Altomare et al., 1994)'
_diffrn_ambient_temperature 200
_diffrn_measured_fraction_theta_full 0.998
_diffrn_measured_fraction_theta_max 0.998
_diffrn_measurement_device Area
_diffrn_measurement_device_type 'Nonius KappaCCD'
_diffrn_measurement_method \w
_diffrn_radiation_monochromator graphite
_diffrn_radiation_type 'Mo K\a'
_diffrn_radiation_wavelength 0.71073
_diffrn_reflns_av_R_equivalents 0.000
_diffrn_reflns_limit_h_max 24
_diffrn_reflns_limit_h_min -26
_diffrn_reflns_limit_k_max 12
_diffrn_reflns_limit_k_min -12
_diffrn_reflns_limit_l_max 27
_diffrn_reflns_limit_l_min -27
_diffrn_reflns_number 8702
_diffrn_reflns_theta_full 24.999
_diffrn_reflns_theta_max 24.999
_diffrn_reflns_theta_min 2.618
_diffrn_standards_number 0
_exptl_absorpt_coefficient_mu 5.006
_exptl_absorpt_correction_T_max 0.82
_exptl_absorpt_correction_T_min 0.75
_exptl_absorpt_correction_type multi-scan
_exptl_absorpt_process_details 'DENZO/SCALEPACK (Otwinowski & Minor, 1997)'
_exptl_crystal_colour 'dark red'
_exptl_crystal_density_diffrn 1.794
_exptl_crystal_density_method 'not measured'
_exptl_crystal_description block
_exptl_crystal_F_000 2600
_exptl_crystal_recrystallization_method 'Re-crystallisation from solvent: DCM/pentane'
_exptl_crystal_size_max 0.090
_exptl_crystal_size_mid 0.060
_exptl_crystal_size_min 0.040
_refine_diff_density_max 2.75
_refine_diff_density_min -3.78
_refine_ls_extinction_method None
_refine_ls_goodness_of_fit_ref 1.0583
_refine_ls_hydrogen_treatment constr
_refine_ls_matrix_type full
_refine_ls_number_parameters 576
_refine_ls_number_reflns 8662
_refine_ls_number_restraints 170
_refine_ls_R_factor_all 0.1150
_refine_ls_R_factor_gt 0.0964
_refine_ls_shift/su_max 0.0049398
_refine_ls_shift/su_mean 0.0004225
_refine_ls_structure_factor_coef Fsqd
_refine_ls_weighting_details
;
 Method, part 1, Chebychev polynomial, (Watkin, 1994, Prince, 1982) 
 [weight] = 1.0/[A~0~*T~0~(x)+A~1~*T~1~(x) ... +A~n-1~]*T~n-1~(x)] 
 where A~i~ are the Chebychev coefficients listed below and x= Fcalc/Fmax 
 Method = Robust Weighting (Prince, 1982) 
 W = [weight] * [1-(deltaF/6*sigmaF)^2^]^2^ 
 A~i~ are: 
 9.45 12.4 5.95 1.52 
;
_refine_ls_weighting_scheme calc
_refine_ls_wR_factor_all 0.2416
_refine_ls_wR_factor_gt 0.2367
_refine_ls_wR_factor_ref 0.2416
_reflns_limit_h_max 24
_reflns_limit_h_min -26
_reflns_limit_k_max 12
_reflns_limit_k_min -12
_reflns_limit_l_max 27
_reflns_limit_l_min -27
_reflns_number_gt 6928
_reflns_number_total 8702
_reflns_threshold_expression I>2.0\s(I)
_oxford_diffrn_Wilson_B_factor 3.01
_oxford_diffrn_Wilson_scale 354.66
_oxford_refine_ls_r_factor_ref 0.1150
_oxford_refine_ls_scale 0.06064(2)
_oxford_reflns_number_all 8662
_oxford_reflns_threshold_expression_ref I>-10.0\s(I)
_cod_data_source_file c6cc09764b2.cif
_cod_data_source_block 1
_cod_depositor_comments
;
The following automatic conversions were performed:

'_atom_sites_solution_primary' value 'Direct' changed to 'direct'
according to
/usr/data/users/saulius/crontab/automatic-downloads/rss-feeds/RSC/lib/dictionaries/cif_core.dic
dictionary named 'cif_core.dic' version 2.4.2 from 2011-04-26.

Automatic conversion script
Id: cif_fix_values 4268 2015-11-12 08:31:59Z antanas 

 Adding full bibliography for 7119239--7119242.cif.
;
_cod_original_sg_symbol_H-M 'P 1 21/c 1 '
_cod_original_formula_sum 'C38 H48 B2 Cl5 N12 O4 P1 W2'
_cod_database_code 7119239

loop_
_symmetry_equiv_pos_as_xyz
x,y,z
-x,-y,-z
-x,y+1/2,-z+1/2
x,-y+1/2,z+1/2

loop_
_atom_site_label
_atom_site_type_symbol
_atom_site_fract_x
_atom_site_fract_y
_atom_site_fract_z
_atom_site_U_iso_or_equiv
_atom_site_occupancy
_atom_site_adp_type
_atom_site_refinement_flags_posn
_atom_site_refinement_flags_adp
B1 B 0.8485(12) 0.592(2) 0.5057(12) 0.0399 1.0000 Uani . U
B2 B 0.5416(14) 0.596(3) 0.6451(13) 0.0412 1.0000 Uani . .
Cl1 Cl 0.7783(5) 1.1538(7) 0.6430(5) 0.0945 1.0000 Uani . .
Cl2 Cl 0.7456(5) 0.3271(9) 0.8314(5) 0.0969 1.0000 Uani D .
Cl3 Cl 0.6161(5) 0.2390(10) 0.7431(5) 0.0907 1.0000 Uani D .
Cl4 Cl 0.0349(4) 0.7862(11) 0.0972(5) 0.1024 1.0000 Uani D .
Cl5 Cl 0.1039(7) 0.6621(15) 0.2149(8) 0.1608 1.0000 Uani D .
N11 N 0.8697(10) 0.831(2) 0.5027(10) 0.0496 1.0000 Uani . .
N12 N 0.8740(10) 0.712(2) 0.4825(10) 0.0491 1.0000 Uani . U
N21 N 0.7551(8) 0.7282(17) 0.5133(9) 0.0373 1.0000 Uani . U
N22 N 0.7744(9) 0.6249(17) 0.4907(8) 0.0381 1.0000 Uani . U
N31 N 0.8881(8) 0.6852(19) 0.6162(9) 0.0418 1.0000 Uani . .
N32 N 0.8844(9) 0.5887(19) 0.5782(10) 0.0454 1.0000 Uani . U
N41 N 0.6380(10) 0.6459(17) 0.7480(9) 0.0404 1.0000 Uani . .
N42 N 0.5730(10) 0.590(2) 0.7159(9) 0.0445 1.0000 Uani . .
N51 N 0.6495(9) 0.5649(17) 0.6330(8) 0.0353 1.0000 Uani . U
N52 N 0.5837(9) 0.5244(17) 0.6165(8) 0.0354 1.0000 Uani . U
N61 N 0.5884(11) 0.8103(18) 0.6330(10) 0.0468 1.0000 Uani . .
N62 N 0.5324(9) 0.7359(18) 0.6219(8) 0.0393 1.0000 Uani . .
O3 O 0.9616(10) 1.0308(19) 0.6371(10) 0.0722 1.0000 Uani . .
O4 O 0.7528(11) 1.097(2) 0.4931(11) 0.0798 1.0000 Uani . .
O5 O 0.7392(11) 0.977(2) 0.7748(11) 0.0817 1.0000 Uani . .
O6 O 0.8251(9) 0.622(2) 0.7816(9) 0.0739 1.0000 Uani . .
P1 P 0.8384(4) 0.9854(7) 0.6720(4) 0.0621 1.0000 Uani . .
W1 W 0.83329(4) 0.86497(8) 0.57643(5) 0.0368 1.0000 Uani . .
W2 W 0.68797(5) 0.73648(8) 0.69041(5) 0.0391 1.0000 Uani . .
C1 C 0.7859(10) 0.861(2) 0.6313(9) 0.0294 1.0000 Uani . .
C2 C 0.7376(11) 0.8049(19) 0.6524(10) 0.0352 1.0000 Uani . .
C3 C 0.9144(12) 0.973(2) 0.6171(13) 0.0535 1.0000 Uani . .
C4 C 0.7826(13) 1.013(3) 0.5252(13) 0.0526 1.0000 Uani . .
C5 C 0.7167(13) 0.887(2) 0.7428(14) 0.0557 1.0000 Uani . .
C6 C 0.7733(15) 0.658(3) 0.7460(12) 0.0535 1.0000 Uani . .
C11 C 0.8952(6) 0.908(3) 0.4697(9) 0.0618 1.0000 Uani D .
C12 C 0.9124(5) 0.838(3) 0.4306(8) 0.0784 1.0000 Uani D .
C13 C 0.8993(6) 0.716(3) 0.4386(8) 0.0689 1.0000 Uani D U
C14 C 0.9028(12) 1.049(3) 0.4778(14) 0.0871 1.0000 Uani D .
C15 C 0.9058(14) 0.600(3) 0.4050(14) 0.0919 1.0000 Uani D U
C21 C 0.6882(8) 0.7256(17) 0.4873(7) 0.0382 1.0000 Uani D U
C22 C 0.6653(10) 0.6223(17) 0.4501(6) 0.0431 1.0000 Uani D U
C23 C 0.7209(9) 0.557(2) 0.4523(7) 0.0461 1.0000 Uani D .
C24 C 0.6481(9) 0.829(2) 0.4995(11) 0.0454 1.0000 Uani D .
C25 C 0.7225(11) 0.439(2) 0.4186(12) 0.0569 1.0000 Uani D .
C31 C 0.9222(6) 0.655(3) 0.6767(10) 0.0553 1.0000 Uani D .
C32 C 0.9404(7) 0.527(2) 0.6764(13) 0.0682 1.0000 Uani D U
C33 C 0.9169(7) 0.487(2) 0.6139(13) 0.0622 1.0000 Uani D U
C34 C 0.9414(12) 0.738(2) 0.7318(11) 0.0632 1.0000 Uani D .
C35 C 0.9200(12) 0.361(3) 0.5876(14) 0.0855 1.0000 Uani D .
C41 C 0.6543(11) 0.6306(14) 0.8096(8) 0.0447 1.0000 Uani D .
C42 C 0.6050(10) 0.5658(12) 0.8187(10) 0.0521 1.0000 Uani D .
C43 C 0.5549(12) 0.5429(14) 0.7596(11) 0.0539 1.0000 Uani D .
C44 C 0.7218(15) 0.671(2) 0.8595(11) 0.0783 1.0000 Uani D .
C45 C 0.4894(12) 0.467(3) 0.7411(12) 0.0803 1.0000 Uani D .
C51 C 0.6770(11) 0.4820(16) 0.6100(6) 0.0386 1.0000 Uani D U
C52 C 0.6320(11) 0.3857(17) 0.5779(6) 0.0438 1.0000 Uani D U
C53 C 0.5735(10) 0.4180(16) 0.5827(6) 0.0353 1.0000 Uani D .
C54 C 0.7497(10) 0.489(2) 0.6182(11) 0.0499 1.0000 Uani D .
C55 C 0.5090(10) 0.347(2) 0.5575(11) 0.0475 1.0000 Uani D .
C61 C 0.5669(12) 0.9231(18) 0.6068(6) 0.0444 1.0000 Uani D .
C62 C 0.4953(12) 0.922(2) 0.5806(6) 0.0520 1.0000 Uani D .
C63 C 0.4758(11) 0.806(2) 0.5923(6) 0.0462 1.0000 Uani D .
C64 C 0.6097(11) 1.030(2) 0.6095(10) 0.0475 1.0000 Uani D .
C65 C 0.4129(15) 0.761(3) 0.5798(12) 0.0804 1.0000 Uani D .
C101 C 0.693(2) 0.311(3) 0.7520(15) 0.0990 1.0000 Uani D .
C201 C 0.0921(16) 0.795(4) 0.1748(18) 0.1236 1.0000 Uani D .
H1 H 0.8540 0.5035 0.4832 0.0481 1.0000 Uiso R .
H2 H 0.4926 0.5515 0.6281 0.0502 1.0000 Uiso R .
H121 H 0.9299 0.8686 0.4030 0.0960 1.0000 Uiso DR .
H141 H 0.8887 1.0885 0.4371 0.1290 1.0000 Uiso DR .
H142 H 0.9484 1.0691 0.5031 0.1290 1.0000 Uiso DR .
H143 H 0.8761 1.0786 0.4986 0.1290 1.0000 Uiso DR .
H221 H 0.6213 0.5998 0.4276 0.0510 1.0000 Uiso DR .
H241 H 0.6073 0.7940 0.4975 0.0680 1.0000 Uiso DR .
H242 H 0.6727 0.8649 0.5408 0.0680 1.0000 Uiso DR .
H243 H 0.6385 0.8940 0.4680 0.0680 1.0000 Uiso DR .
H251 H 0.6817 0.4302 0.3817 0.0830 1.0000 Uiso DR .
H252 H 0.7280 0.3677 0.4460 0.0830 1.0000 Uiso DR .
H253 H 0.7588 0.4424 0.4061 0.0830 1.0000 Uiso DR .
H321 H 0.9642 0.4779 0.7118 0.0901 1.0000 Uiso DR .
H351 H 0.9407 0.3016 0.6215 0.1250 1.0000 Uiso DR .
H352 H 0.9454 0.3663 0.5627 0.1250 1.0000 Uiso DR .
H353 H 0.8760 0.3321 0.5614 0.1250 1.0000 Uiso DR .
H421 H 0.6054 0.5418 0.8574 0.0630 1.0000 Uiso DR .
H441 H 0.7164 0.7080 0.8948 0.1179 1.0000 Uiso DR .
H442 H 0.7414 0.7314 0.8416 0.1180 1.0000 Uiso DR .
H443 H 0.7501 0.5978 0.8735 0.1180 1.0000 Uiso DR .
H451 H 0.4787 0.4621 0.7771 0.1230 1.0000 Uiso DR .
H452 H 0.4544 0.5092 0.7070 0.1230 1.0000 Uiso DR .
H453 H 0.4952 0.3834 0.7282 0.1229 1.0000 Uiso DR .
H521 H 0.6396 0.3154 0.5577 0.0580 1.0000 Uiso DR .
H541 H 0.7542 0.4467 0.5835 0.0720 1.0000 Uiso DR .
H542 H 0.7780 0.4488 0.6571 0.0720 1.0000 Uiso DR .
H543 H 0.7628 0.5762 0.6190 0.0720 1.0000 Uiso DR .
H551 H 0.5107 0.2785 0.5311 0.0719 1.0000 Uiso DR .
H552 H 0.5007 0.3144 0.5921 0.0720 1.0000 Uiso DR .
H553 H 0.4738 0.4039 0.5331 0.0720 1.0000 Uiso DR .
H621 H 0.4676 0.9879 0.5592 0.0630 1.0000 Uiso DR .
H641 H 0.5836 1.1000 0.5873 0.0578 1.0000 Uiso DR .
H642 H 0.6348 1.0524 0.6525 0.0578 1.0000 Uiso DR .
H643 H 0.6388 1.0060 0.5907 0.0578 1.0000 Uiso DR .
H651 H 0.3803 0.8176 0.5514 0.1190 1.0000 Uiso DR .
H652 H 0.4075 0.7545 0.6188 0.1190 1.0000 Uiso DR .
H653 H 0.4074 0.6782 0.5606 0.1190 1.0000 Uiso DR .
H1011 H 0.7147 0.2582 0.7316 0.1210 1.0000 Uiso DR .
H1012 H 0.6846 0.3944 0.7322 0.1210 1.0000 Uiso DR .
H2011 H 0.0772 0.8592 0.1960 0.1430 1.0000 Uiso DR .
H2012 H 0.1341 0.8212 0.1749 0.1430 1.0000 Uiso DR .
H151 H 0.9246 0.6216 0.3762 0.1536 1.0000 Uiso DR .
H152 H 0.9338 0.5413 0.4353 0.1536 1.0000 Uiso DR .
H153 H 0.8634 0.5631 0.3825 0.1536 1.0000 Uiso DR .
H341 H 0.9655 0.6909 0.7691 0.0750 1.0000 Uiso DR .
H342 H 0.9684 0.8051 0.7282 0.0750 1.0000 Uiso DR .
H343 H 0.9028 0.7727 0.7339 0.0750 1.0000 Uiso DR .

loop_
_atom_site_aniso_label
_atom_site_aniso_U_11
_atom_site_aniso_U_22
_atom_site_aniso_U_33
_atom_site_aniso_U_23
_atom_site_aniso_U_13
_atom_site_aniso_U_12
B1 0.038(9) 0.033(9) 0.040(9) 0.012(8) 0.007(8) 0.021(8)
B2 0.043(15) 0.038(14) 0.046(15) 0.006(12) 0.022(13) -0.009(12)
Cl1 0.123(8) 0.033(4) 0.145(9) -0.008(4) 0.074(7) 0.005(4)
Cl2 0.110(7) 0.080(6) 0.093(6) 0.007(5) 0.035(6) -0.005(5)
Cl3 0.100(7) 0.085(6) 0.092(6) -0.005(5) 0.045(5) 0.009(6)
Cl4 0.067(5) 0.122(8) 0.109(7) -0.038(6) 0.027(5) 0.007(5)
Cl5 0.115(10) 0.139(12) 0.208(16) 0.075(12) 0.047(10) 0.006(9)
N11 0.038(11) 0.049(13) 0.048(12) 0.005(10) 0.003(9) 0.001(9)
N12 0.046(10) 0.052(11) 0.046(10) 0.001(9) 0.016(9) 0.006(9)
N21 0.020(7) 0.028(7) 0.059(9) -0.007(6) 0.011(7) -0.004(6)
N22 0.037(9) 0.034(9) 0.035(9) 0.004(8) 0.007(8) 0.008(8)
N31 0.022(9) 0.044(11) 0.050(12) 0.002(9) 0.005(9) 0.001(8)
N32 0.033(9) 0.037(10) 0.060(11) 0.003(9) 0.013(8) 0.004(8)
N41 0.048(11) 0.029(10) 0.041(10) 0.002(8) 0.014(9) 0.001(9)
N42 0.045(11) 0.053(12) 0.037(10) 0.002(9) 0.019(9) -0.019(10)
N51 0.043(7) 0.030(7) 0.039(7) 0.009(6) 0.022(6) -0.005(6)
N52 0.043(7) 0.030(7) 0.039(7) 0.009(6) 0.022(6) -0.005(6)
N61 0.063(14) 0.030(10) 0.050(12) -0.004(9) 0.026(11) -0.003(10)
N62 0.045(11) 0.037(10) 0.030(9) 0.004(8) 0.008(8) 0.013(9)
O3 0.057(12) 0.058(12) 0.081(14) 0.002(11) 0.007(11) -0.014(10)
O4 0.074(15) 0.075(15) 0.089(16) 0.025(13) 0.033(13) 0.009(12)
O5 0.084(15) 0.054(13) 0.095(16) -0.033(12) 0.026(13) -0.016(12)
O6 0.044(10) 0.116(18) 0.063(12) 0.029(13) 0.023(10) 0.016(12)
P1 0.064(4) 0.052(4) 0.073(5) -0.023(4) 0.031(4) -0.016(4)
W1 0.0325(4) 0.0299(4) 0.0418(5) 0.0037(4) 0.0093(4) -0.0028(4)
W2 0.0384(5) 0.0360(5) 0.0395(5) 0.0029(4) 0.0129(4) 0.0021(4)
C1 0.027(10) 0.030(11) 0.033(11) 0.005(9) 0.015(9) 0.004(9)
C2 0.043(12) 0.024(10) 0.034(12) -0.002(9) 0.011(10) -0.016(9)
C3 0.042(14) 0.029(12) 0.068(18) 0.008(12) 0.001(13) 0.006(11)
C4 0.040(14) 0.049(16) 0.067(17) 0.002(14) 0.021(13) -0.007(12)
C5 0.058(16) 0.034(14) 0.069(18) 0.003(13) 0.020(14) -0.002(12)
C6 0.068(18) 0.057(17) 0.038(13) 0.008(12) 0.024(14) 0.004(14)
C11 0.025(12) 0.09(2) 0.067(18) 0.022(16) 0.019(12) -0.024(13)
C12 0.066(18) 0.14(3) 0.060(18) -0.01(2) 0.054(17) -0.02(2)
C13 0.065(16) 0.09(2) 0.073(17) -0.028(15) 0.046(14) -0.018(14)
C14 0.058(19) 0.08(2) 0.10(3) 0.04(2) 0.020(18) -0.023(17)
C15 0.092(18) 0.11(2) 0.084(18) -0.034(16) 0.045(16) -0.018(17)
C21 0.015(6) 0.018(7) 0.071(9) 0.0000 0.007(7) 0.0000
C22 0.029(8) 0.031(8) 0.063(10) -0.005(7) 0.012(8) -0.005(7)
C23 0.021(10) 0.073(18) 0.039(12) -0.018(12) 0.007(9) -0.021(11)
C24 0.019(10) 0.055(15) 0.059(15) -0.015(12) 0.014(11) 0.006(10)
C25 0.048(14) 0.054(16) 0.08(2) -0.018(14) 0.037(14) -0.016(12)
C31 0.031(12) 0.09(2) 0.040(13) 0.026(14) 0.007(11) 0.013(13)
C32 0.044(13) 0.050(14) 0.089(17) 0.027(14) 0.006(13) 0.026(11)
C33 0.043(12) 0.047(13) 0.080(16) 0.019(13) 0.009(13) 0.014(11)
C34 0.09(2) 0.064(18) 0.039(14) 0.013(14) 0.026(14) -0.009(16)
C35 0.060(18) 0.043(16) 0.12(3) -0.020(18) 0.000(18) 0.009(15)
C41 0.053(14) 0.060(16) 0.022(11) 0.008(10) 0.015(10) 0.029(13)
C42 0.058(15) 0.071(18) 0.038(13) -0.007(12) 0.031(13) -0.018(14)
C43 0.082(19) 0.034(13) 0.054(16) 0.004(12) 0.037(15) 0.004(13)
C44 0.12(3) 0.07(2) 0.022(12) 0.006(13) 0.011(15) -0.022(19)
C45 0.043(16) 0.14(3) 0.062(19) 0.00(2) 0.023(14) -0.028(19)
C51 0.053(11) 0.021(8) 0.048(10) 0.001(7) 0.027(9) 0.013(8)
C52 0.058(11) 0.028(9) 0.050(11) 0.000(8) 0.027(9) 0.009(8)
C53 0.039(11) 0.030(11) 0.035(11) 0.004(10) 0.013(10) 0.009(9)
C54 0.030(12) 0.042(14) 0.087(19) 0.006(13) 0.033(13) 0.007(11)
C55 0.027(11) 0.055(15) 0.056(15) 0.004(13) 0.014(11) 0.013(11)
C61 0.062(16) 0.020(11) 0.054(15) 0.007(10) 0.028(13) 0.010(11)
C62 0.052(15) 0.062(17) 0.042(14) 0.001(12) 0.019(12) 0.020(13)
C63 0.036(13) 0.064(17) 0.032(12) 0.006(11) 0.008(10) 0.013(12)
C64 0.052(14) 0.031(12) 0.059(16) 0.001(11) 0.022(12) 0.010(11)
C65 0.08(2) 0.07(2) 0.08(2) -0.002(19) 0.021(18) 0.006(19)
C101 0.18(4) 0.07(2) 0.08(2) 0.011(18) 0.09(3) 0.02(3)
C201 0.09(3) 0.18(5) 0.13(4) 0.06(4) 0.08(3) 0.05(3)

loop_
_atom_type_symbol
_atom_type_scat_dispersion_real
_atom_type_scat_dispersion_imag
_atom_type_scat_Cromer_Mann_a1
_atom_type_scat_Cromer_Mann_b1
_atom_type_scat_Cromer_Mann_a2
_atom_type_scat_Cromer_Mann_b2
_atom_type_scat_Cromer_Mann_a3
_atom_type_scat_Cromer_Mann_b3
_atom_type_scat_Cromer_Mann_a4
_atom_type_scat_Cromer_Mann_b4
_atom_type_scat_Cromer_Mann_c
_atom_type_scat_source
C 0.0033 0.0016 2.3100 20.8439 1.0200 10.2075 1.5886 0.5687 0.8650 51.6512 0.2156 'International Tables Vol C 4.2.6.8 and 6.1.1.4'
H 0.0000 0.0000 0.4930 10.5109 0.3229 26.1257 0.1402 3.1424 0.0408 57.7998 0.0030 'International Tables Vol C 4.2.6.8 and 6.1.1.4'
B 0.0013 0.0007 2.0545 23.2185 1.3326 1.0210 1.0979 60.3498 0.7068 0.1403 -0.1932 'International Tables Vol C 4.2.6.8 and 6.1.1.4'
Cl 0.1484 0.1585 11.4604 0.0104 7.1964 1.1662 6.2556 18.5194 1.6455 47.7784 -9.5574 'International Tables Vol C 4.2.6.8 and 6.1.1.4'
N 0.0061 0.0033 12.2126 0.0057 3.1322 9.8933 2.0125 28.9975 1.1663 0.5826 -11.5290 'International Tables Vol C 4.2.6.8 and 6.1.1.4'
P 0.1023 0.0942 6.4345 1.9067 4.1791 27.1570 1.7800 0.5260 1.4908 68.1645 1.1149 'International Tables Vol C 4.2.6.8 and 6.1.1.4'
O 0.0106 0.0060 3.0485 13.2771 2.2868 5.7011 1.5463 0.3239 0.8670 32.9089 0.2508 'International Tables Vol C 4.2.6.8 and 6.1.1.4'
W -0.8490 6.8722 29.0818 1.7203 15.4300 9.2259 14.4327 0.3217 5.1198 57.0560 9.8875 'International Tables Vol C 4.2.6.8 and 6.1.1.4'

loop_
_geom_angle_atom_site_label_1
_geom_angle_atom_site_label_2
_geom_angle_atom_site_label_3
_geom_angle
_geom_angle_publ_flag
N12 B1 N22 103.7(17) yes
N12 B1 N32 107.2(20) yes
N22 B1 N32 105.5(19) yes
N12 B1 H1 113.1 no
N22 B1 H1 113.3 no
N32 B1 H1 113.2 no
N42 B2 N52 111(2) yes
N42 B2 N62 111(2) yes
N52 B2 N62 109.5(18) yes
N42 B2 H2 108.5 no
N52 B2 H2 108.4 no
N62 B2 H2 108.4 no
N12 N11 W1 121.1(16) yes
N12 N11 C11 104(2) yes
W1 N11 C11 134.5(19) yes
B1 N12 N11 123(2) yes
B1 N12 C13 127(2) yes
N11 N12 C13 110(2) yes
N22 N21 W1 118.8(12) yes
N22 N21 C21 106.0(16) yes
W1 N21 C21 135.0(14) yes
B1 N22 N21 124.3(18) yes
B1 N22 C23 125.2(19) yes
N21 N22 C23 110.5(18) yes
N32 N31 W1 120.2(14) yes
N32 N31 C31 112(2) yes
W1 N31 C31 127.8(18) yes
B1 N32 N31 125.0(19) yes
B1 N32 C33 126(2) yes
N31 N32 C33 109(2) yes
N42 N41 W2 119.5(13) yes
N42 N41 C41 105.9(19) yes
W2 N41 C41 134.5(17) yes
N41 N42 B2 117.4(17) yes
N41 N42 C43 108.1(19) yes
B2 N42 C43 135(2) yes
N52 N51 W2 120.7(13) yes
N52 N51 C51 107.1(18) yes
W2 N51 C51 132.2(15) yes
N51 N52 B2 118.3(18) yes
N51 N52 C53 108.6(17) yes
B2 N52 C53 132.7(19) yes
N62 N61 W2 120.4(14) yes
N62 N61 C61 107.1(20) yes
W2 N61 C61 132.4(17) yes
N61 N62 B2 119.3(18) yes
N61 N62 C63 110.4(19) yes
B2 N62 C63 130(2) yes
Cl1 P1 W1 110.2(4) yes
Cl1 P1 C1 105.2(8) yes
W1 P1 C1 50.8(7) yes
N31 W1 N11 82.6(8) yes
N31 W1 N21 82.3(7) yes
N11 W1 N21 79.9(7) yes
N31 W1 P1 104.3(6) yes
N11 W1 P1 150.3(6) yes
N21 W1 P1 129.3(5) yes
N31 W1 C1 93.5(8) yes
N11 W1 C1 165.9(8) yes
N21 W1 C1 86.1(8) yes
P1 W1 C1 43.8(6) yes
N31 W1 C3 93.3(8) yes
N11 W1 C3 84.9(10) yes
N21 W1 C3 164.6(10) yes
P1 W1 C3 66.1(9) yes
C1 W1 C3 109.0(11) yes
N31 W1 C4 169.3(10) yes
N11 W1 C4 87.8(10) yes
N21 W1 C4 91.3(9) yes
P1 W1 C4 86.4(8) yes
C1 W1 C4 94.6(10) yes
C3 W1 C4 90.6(10) yes
N51 W2 N61 83.3(7) yes
N51 W2 N41 81.3(6) yes
N61 W2 N41 83.8(7) yes
N51 W2 C2 101.2(8) yes
N61 W2 C2 102.9(9) yes
N41 W2 C2 173.0(8) yes
N51 W2 C5 176.0(10) yes
N61 W2 C5 94.4(9) yes
N41 W2 C5 95.2(10) yes
C2 W2 C5 82.6(11) yes
N51 W2 C6 94.5(10) yes
N61 W2 C6 174.2(10) yes
N41 W2 C6 90.5(9) yes
C2 W2 C6 82.8(10) yes
C5 W2 C6 87.5(11) yes
P1 C1 W1 85.3(9) yes
P1 C1 C2 122.4(15) yes
W1 C1 C2 152.1(16) yes
C1 C2 W2 171.3(17) yes
W1 C3 O3 175(3) yes
W1 C4 O4 177(3) yes
W2 C5 O5 175(3) yes
W2 C6 O6 174(3) yes
N11 C11 C12 111(2) yes
N11 C11 C14 124(2) yes
C12 C11 C14 125.4(19) yes
C11 C12 C13 107.0(18) yes
C11 C12 H121 126.4 no
C13 C12 H121 126.6 no
C12 C13 N12 108(2) yes
C12 C13 C15 129.6(19) yes
N12 C13 C15 122(2) yes
C11 C14 H141 109.6 no
C11 C14 H142 109.5 no
H141 C14 H142 109.6 no
C11 C14 H143 109.2 no
H141 C14 H143 109.4 no
H142 C14 H143 109.5 no
C13 C15 H151 109.9 no
C13 C15 H152 108.9 no
H151 C15 H152 109.5 no
C13 C15 H153 109.6 no
H151 C15 H153 109.5 no
H152 C15 H153 109.5 no
N21 C21 C22 110.7(17) yes
N21 C21 C24 121.7(16) yes
C22 C21 C24 127.5(15) yes
C21 C22 C23 106.5(16) yes
C21 C22 H221 126.5 no
C23 C22 H221 126.9 no
C22 C23 N22 106.2(19) yes
C22 C23 C25 127.8(15) yes
N22 C23 C25 126.0(18) yes
C21 C24 H241 109.2 no
C21 C24 H242 109.6 no
H241 C24 H242 109.6 no
C21 C24 H243 109.5 no
H241 C24 H243 109.4 no
H242 C24 H243 109.5 no
C23 C25 H251 109.6 no
C23 C25 H252 109.6 no
H251 C25 H252 109.2 no
C23 C25 H253 109.7 no
H251 C25 H253 109.3 no
H252 C25 H253 109.5 no
N31 C31 C32 105(2) yes
N31 C31 C34 128(2) yes
C32 C31 C34 126.8(18) yes
C31 C32 C33 108.3(18) yes
C31 C32 H321 126.1 no
C33 C32 H321 125.6 no
C32 C33 N32 106(2) yes
C32 C33 C35 130.0(18) yes
N32 C33 C35 124(2) yes
C31 C34 H341 109.4 no
C31 C34 H342 109.6 no
H341 C34 H342 109.5 no
C31 C34 H343 109.3 no
H341 C34 H343 109.5 no
H342 C34 H343 109.5 no
C33 C35 H351 109.7 no
C33 C35 H352 109.3 no
H351 C35 H352 109.4 no
C33 C35 H353 109.7 no
H351 C35 H353 109.3 no
H352 C35 H353 109.4 no
N41 C41 C42 110.1(20) yes
N41 C41 C44 121.8(20) yes
C42 C41 C44 127.9(16) yes
C41 C42 C43 107.4(17) yes
C41 C42 H421 126.4 no
C43 C42 H421 126.2 no
C42 C43 N42 108(2) yes
C42 C43 C45 129.8(17) yes
N42 C43 C45 121.6(20) yes
C41 C44 H441 109.4 no
C41 C44 H442 109.7 no
H441 C44 H442 109.4 no
C41 C44 H443 109.5 no
H441 C44 H443 109.5 no
H442 C44 H443 109.3 no
C43 C45 H451 109.2 no
C43 C45 H452 109.6 no
H451 C45 H452 109.5 no
C43 C45 H453 109.2 no
H451 C45 H453 109.6 no
H452 C45 H453 109.7 no
N51 C51 C52 110.6(18) yes
N51 C51 C54 124.1(18) yes
C52 C51 C54 125.3(15) yes
C51 C52 C53 105.3(16) yes
C51 C52 H521 127.4 no
C53 C52 H521 127.3 no
C52 C53 N52 108.4(18) yes
C52 C53 C55 128.2(16) yes
N52 C53 C55 123.4(17) yes
C51 C54 H541 109.8 no
C51 C54 H542 109.7 no
H541 C54 H542 109.3 no
C51 C54 H543 109.8 no
H541 C54 H543 109.1 no
H542 C54 H543 109.2 no
C53 C55 H551 109.9 no
C53 C55 H552 109.6 no
H551 C55 H552 109.4 no
C53 C55 H553 109.5 no
H551 C55 H553 109.3 no
H552 C55 H553 109.1 no
N61 C61 C62 107.8(20) yes
N61 C61 C64 124.5(20) yes
C62 C61 C64 127.6(16) yes
C61 C62 C63 108.1(17) yes
C61 C62 H621 125.9 no
C63 C62 H621 126.0 no
N62 C63 C62 106.4(20) yes
N62 C63 C65 124(2) yes
C62 C63 C65 130.0(18) yes
C61 C64 H641 109.9 no
C61 C64 H642 109.2 no
H641 C64 H642 109.5 no
C61 C64 H643 109.3 no
H641 C64 H643 109.5 no
H642 C64 H643 109.5 no
C63 C65 H651 109.5 no
C63 C65 H652 109.4 no
H651 C65 H652 109.6 no
C63 C65 H653 109.5 no
H651 C65 H653 109.4 no
H652 C65 H653 109.5 no
Cl3 C101 Cl2 110.2(16) yes
Cl3 C101 H1011 109.2 no
Cl2 C101 H1011 109.2 no
Cl3 C101 H1012 109.2 no
Cl2 C101 H1012 109.3 no
H1011 C101 H1012 109.7 no
Cl4 C201 Cl5 115(2) yes
Cl4 C201 H2011 108.1 no
Cl5 C201 H2011 108.3 no
Cl4 C201 H2012 108.0 no
Cl5 C201 H2012 108.1 no
H2011 C201 H2012 109.5 no

loop_
_geom_bond_atom_site_label_1
_geom_bond_atom_site_label_2
_geom_bond_distance
_geom_bond_publ_flag
B1 N12 1.57(3) yes
B1 N22 1.57(3) yes
B1 N32 1.53(3) yes
B1 H1 1.100 no
B2 N42 1.49(3) yes
B2 N52 1.55(3) yes
B2 N62 1.55(3) yes
B2 H2 1.100 no
Cl1 P1 2.155(12) yes
Cl2 C101 1.73(4) yes
Cl3 C101 1.81(4) yes
Cl4 C201 1.72(4) yes
Cl5 C201 1.65(4) yes
N11 N12 1.36(3) yes
N11 W1 2.20(2) yes
N11 C11 1.38(3) yes
N12 C13 1.35(3) yes
N21 N22 1.35(3) yes
N21 W1 2.266(17) yes
N21 C21 1.35(2) yes
N22 C23 1.36(3) yes
N31 N32 1.33(3) yes
N31 W1 2.236(19) yes
N31 C31 1.33(3) yes
N32 C33 1.36(3) yes
N41 N42 1.45(3) yes
N41 W2 2.270(19) yes
N41 C41 1.33(2) yes
N42 C43 1.33(3) yes
N51 N52 1.41(2) yes
N51 W2 2.199(18) yes
N51 C51 1.30(2) yes
N52 C53 1.33(3) yes
N61 N62 1.40(3) yes
N61 W2 2.20(2) yes
N61 C61 1.33(3) yes
N62 C63 1.37(3) yes
O3 C3 1.13(3) yes
O4 C4 1.17(3) yes
O5 C5 1.18(3) yes
O6 C6 1.17(3) yes
P1 W1 2.517(7) yes
P1 C1 1.75(2) yes
W1 C1 1.958(19) yes
W1 C3 2.00(3) yes
W1 C4 2.00(3) yes
W2 C2 1.82(2) yes
W2 C5 1.94(3) yes
W2 C6 1.98(3) yes
C1 C2 1.47(3) yes
C11 C12 1.34(4) yes
C11 C14 1.50(4) yes
C12 C13 1.36(4) yes
C12 H121 0.931 no
C13 C15 1.49(4) yes
C14 H141 0.960 no
C14 H142 0.960 no
C14 H143 0.959 no
C15 H151 0.950 no
C15 H152 0.950 no
C15 H153 0.950 no
C21 C22 1.35(3) yes
C21 C24 1.51(3) yes
C22 C23 1.40(3) yes
C22 H221 0.928 no
C23 C25 1.47(3) yes
C24 H241 0.959 no
C24 H242 0.961 no
C24 H243 0.960 no
C25 H251 0.959 no
C25 H252 0.960 no
C25 H253 0.963 no
C31 C32 1.41(4) yes
C31 C34 1.46(4) yes
C32 C33 1.39(4) yes
C32 H321 0.931 no
C33 C35 1.48(4) yes
C34 H341 0.950 no
C34 H342 0.950 no
C34 H343 0.950 no
C35 H351 0.957 no
C35 H352 0.960 no
C35 H353 0.960 no
C41 C42 1.38(3) yes
C41 C44 1.52(4) yes
C42 C43 1.38(3) yes
C42 H421 0.930 no
C43 C45 1.55(4) yes
C44 H441 0.960 no
C44 H442 0.961 no
C44 H443 0.960 no
C45 H451 0.960 no
C45 H452 0.958 no
C45 H453 0.959 no
C51 C52 1.40(3) yes
C51 C54 1.55(3) yes
C52 C53 1.39(3) yes
C52 H521 0.929 no
C53 C55 1.50(3) yes
C54 H541 0.960 no
C54 H542 0.960 no
C54 H543 0.962 no
C55 H551 0.960 no
C55 H552 0.960 no
C55 H553 0.960 no
C61 C62 1.45(3) yes
C61 C64 1.46(3) yes
C62 C63 1.36(3) yes
C62 H621 0.928 no
C63 C65 1.39(4) yes
C64 H641 0.950 no
C64 H642 0.950 no
C64 H643 0.950 no
C65 H651 0.963 no
C65 H652 0.962 no
C65 H653 0.961 no
C101 H1011 0.971 no
C101 H1012 0.970 no
C201 H2011 0.969 no
C201 H2012 0.971 no

loop_
_geom_hbond_atom_site_label_D
_geom_hbond_atom_site_label_H
_geom_hbond_atom_site_label_A
_geom_hbond_site_symmetry_A
_geom_hbond_angle_DHA
_geom_hbond_distance_DH
_geom_hbond_distance_HA
_geom_hbond_distance_DA
_geom_hbond_publ_flag
C14 H143 C4 . 142.00 0.959 2.494 3.30(3) yes
C24 H242 C1 . 141.00 0.961 2.520 3.33(3) yes
C24 H242 C2 . 142.00 0.961 2.467 3.28(3) yes
C44 H441 C21 4_565 169.7(7) 0.960 2.570 3.52(3) yes

loop_
_oxford_twin_element_scale_factors
0.590(2)
0.410(2)
